data_4311242
loop_
_publ_author_name
'Jacqueline M. Ryan'
'Zhengtao Xu'

_publ_section_title
;
 [C6H5NH(CH3)2]2Te2I10: Secondary I...I Bonds Build up a 3D Network
;
_journal_name_full 'Inorganic Chemistry'
_journal_page_first 4106
_journal_page_last 4108
_journal_paper_doi 10.1021/ic049443k
_journal_volume 43
_journal_year 2004
_chemical_formula_sum 'C16 H20 Cl2 N2 Te'
_chemical_formula_weight 438.84
_chemical_name_systematic
; 
 ? 
;
_space_group_IT_number 7
_symmetry_cell_setting monoclinic
_symmetry_space_group_name_Hall 'P -2yac'
_symmetry_space_group_name_H-M 'P 1 n 1'
_atom_sites_solution_hydrogens geom
_atom_sites_solution_primary direct
_atom_sites_solution_secondary difmap
_audit_creation_method SHELXL-97
_cell_angle_alpha 90.00
_cell_angle_beta 96.9992(9)
_cell_angle_gamma 90.00
_cell_formula_units_Z 2
_cell_length_a 8.9685(2)
_cell_length_b 5.99170(10)
_cell_length_c 16.3758(4)
_cell_measurement_reflns_used 1882
_cell_measurement_temperature 293(2)
_cell_measurement_theta_max 27.48
_cell_measurement_theta_min 4.08
_cell_volume 873.42(3)
_computing_structure_refinement 'SHELXL-97 (Sheldrick, 1997)'
_computing_structure_solution 'SHELXS-97 (Sheldrick, 1990)'
_diffrn_ambient_temperature 293(2)
_diffrn_measured_fraction_theta_full 0.975
_diffrn_measured_fraction_theta_max 0.975
_diffrn_measurement_device_type 'Nonius KappaCCD area detector'
_diffrn_radiation_monochromator graphite
_diffrn_radiation_source 'fine-focus sealed tube'
_diffrn_radiation_type MoK\a
_diffrn_radiation_wavelength 0.71073
_diffrn_reflns_av_R_equivalents 0.0000
_diffrn_reflns_av_sigmaI/netI 0.0392
_diffrn_reflns_limit_h_max 11
_diffrn_reflns_limit_h_min -11
_diffrn_reflns_limit_k_max 7
_diffrn_reflns_limit_k_min -7
_diffrn_reflns_limit_l_max 21
_diffrn_reflns_limit_l_min -21
_diffrn_reflns_number 3319
_diffrn_reflns_theta_full 27.44
_diffrn_reflns_theta_max 27.44
_diffrn_reflns_theta_min 4.10
_exptl_absorpt_coefficient_mu 2.004
_exptl_absorpt_correction_T_max 0.7531
_exptl_absorpt_correction_T_min 0.3149
_exptl_absorpt_correction_type 'redundancy scaling/averaging'
_exptl_crystal_colour yellow
_exptl_crystal_density_diffrn 1.669
_exptl_crystal_density_method 'not measured'
_exptl_crystal_description needle
_exptl_crystal_F_000 432
_exptl_crystal_size_max 0.75
_exptl_crystal_size_mid 0.20
_exptl_crystal_size_min 0.15
_refine_diff_density_max 0.380
_refine_diff_density_min -0.708
_refine_diff_density_rms 0.055
_refine_ls_abs_structure_details 'Flack H D (1983), Acta Cryst. A39, 876-881'
_refine_ls_abs_structure_Flack 0.50(4)
_refine_ls_extinction_method none
_refine_ls_goodness_of_fit_ref 1.046
_refine_ls_hydrogen_treatment mixed
_refine_ls_matrix_type full
_refine_ls_number_parameters 195
_refine_ls_number_reflns 3319
_refine_ls_number_restraints 2
_refine_ls_restrained_S_all 1.046
_refine_ls_R_factor_all 0.0305
_refine_ls_R_factor_gt 0.0265
_refine_ls_shift/su_max 0.002
_refine_ls_shift/su_mean 0.000
_refine_ls_structure_factor_coef Fsqd
_refine_ls_weighting_details 'calc w=1/[\s^2^(Fo^2^)+(0.0204P)^2^+0.3924P] where P=(Fo^2^+2Fc^2^)/3'
_refine_ls_weighting_scheme calc
_refine_ls_wR_factor_gt 0.0651
_refine_ls_wR_factor_ref 0.0684
_reflns_number_gt 2996
_reflns_number_total 3319
_reflns_threshold_expression >2sigma(I)
_cod_data_source_file ic049443ksi20040604_015825.cif
_cod_data_source_block 1a-BDTC
_cod_depositor_comments
;
The following automatic conversions were performed:
'_symmetry_cell_setting' value 'Monoclinic' changed to 'monoclinic'
according to '/home/saulius/struct/CIF-dictionaries/cif_core.dic'
dictionary named 'cif_core.dic' version 2.4.1 from 2010-06-29.

Automatic conversion script
Id: cif_fix_enum 1527 2010-12-29 10:47:43Z saulius 
;
_cod_database_code 4311242

loop_
_symmetry_equiv_pos_as_xyz
'x, y, z'
'x+1/2, -y, z+1/2'

loop_
_atom_site_label
_atom_site_type_symbol
_atom_site_fract_x
_atom_site_fract_y
_atom_site_fract_z
_atom_site_U_iso_or_equiv
_atom_site_adp_type
_atom_site_occupancy
_atom_site_symmetry_multiplicity
_atom_site_calc_flag
_atom_site_refinement_flags
_atom_site_disorder_assembly
_atom_site_disorder_group
Te Te 0.4455(2) 1.01695(3) 0.22299(13) 0.05110(9) Uani 1 1 d . . .
Cl1 Cl 0.7256(3) 1.0259(5) 0.23022(19) 0.0706(12) Uani 1 1 d . . .
Cl2 Cl 0.1611(4) 1.0335(5) 0.21371(18) 0.0719(11) Uani 1 1 d . . .
N1 N 0.4527(12) 0.3800(17) -0.0801(5) 0.069(2) Uani 1 1 d . . .
N2 N 0.4344(12) 0.382(2) 0.5248(6) 0.072(3) Uani 1 1 d . . .
C1 C 0.4300(9) 0.7854(13) 0.1233(4) 0.0469(18) Uani 1 1 d . . .
C2 C 0.3431(12) 0.8329(18) 0.0526(6) 0.063(3) Uani 1 1 d . . .
H2 H 0.2771 0.9532 0.0493 0.076 Uiso 1 1 calc R . .
C3 C 0.3547(12) 0.694(2) -0.0170(5) 0.065(3) Uani 1 1 d . . .
H3 H 0.2999 0.7269 -0.0675 0.078 Uiso 1 1 calc R . .
C4 C 0.4505(13) 0.5069(11) -0.0082(7) 0.045(3) Uani 1 1 d . . .
C5 C 0.5251(13) 0.4599(19) 0.0681(6) 0.053(3) Uani 1 1 d . . .
H5 H 0.5804 0.3287 0.0755 0.064 Uiso 1 1 calc R . .
C6 C 0.5205(10) 0.5962(14) 0.1315(5) 0.0456(18) Uani 1 1 d . . .
H6 H 0.5778 0.5653 0.1814 0.055 Uiso 1 1 calc R . .
C7 C 0.3738(16) 0.4671(18) -0.1613(8) 0.082(3) Uani 1 1 d . . .
H7A H 0.3909 0.3664 -0.2047 0.124 Uiso 1 1 calc R . .
H7B H 0.4128 0.6118 -0.1723 0.124 Uiso 1 1 calc R . .
H7C H 0.2679 0.4782 -0.1580 0.124 Uiso 1 1 calc R . .
C8 C 0.5520(14) 0.1986(19) -0.0752(7) 0.087(3) Uani 1 1 d . . .
H8A H 0.6511 0.2485 -0.0543 0.131 Uiso 1 1 calc R . .
H8B H 0.5536 0.1355 -0.1290 0.131 Uiso 1 1 calc R . .
H8C H 0.5195 0.0876 -0.0390 0.131 Uiso 1 1 calc R . .
C9 C 0.4526(9) 0.7904(14) 0.3171(5) 0.0495(19) Uani 1 1 d . . .
C10 C 0.3653(10) 0.5995(19) 0.3134(6) 0.056(2) Uani 1 1 d . . .
H10 H 0.3068 0.5622 0.2645 0.067 Uiso 1 1 calc R . .
C11 C 0.3636(13) 0.4577(19) 0.3841(7) 0.053(3) Uani 1 1 d . . .
H11 H 0.3046 0.3296 0.3804 0.063 Uiso 1 1 calc R . .
C12 C 0.4523(16) 0.5125(16) 0.4607(9) 0.061(4) Uani 1 1 d . . .
C13 C 0.5386(12) 0.703(2) 0.4582(6) 0.068(3) Uani 1 1 d . . .
H13 H 0.6016 0.7410 0.5056 0.081 Uiso 1 1 calc R . .
C14 C 0.5383(11) 0.8351(19) 0.3938(6) 0.061(2) Uani 1 1 d . . .
H14 H 0.5971 0.9633 0.3989 0.074 Uiso 1 1 calc R . .
C15 C 0.3380(13) 0.1807(19) 0.5231(6) 0.077(3) Uani 1 1 d . . .
H15A H 0.2359 0.2245 0.5262 0.115 Uiso 1 1 calc R . .
H15B H 0.3722 0.0867 0.5691 0.115 Uiso 1 1 calc R . .
H15C H 0.3437 0.1005 0.4728 0.115 Uiso 1 1 calc R . .
C16 C 0.4755(16) 0.463(2) 0.6048(9) 0.087(3) Uani 1 1 d . . .
H16A H 0.5820 0.4877 0.6134 0.131 Uiso 1 1 calc R . .
H16B H 0.4485 0.3555 0.6439 0.131 Uiso 1 1 calc R . .
H16C H 0.4241 0.6009 0.6119 0.131 Uiso 1 1 calc R . .

loop_
_atom_site_aniso_label
_atom_site_aniso_U_11
_atom_site_aniso_U_22
_atom_site_aniso_U_33
_atom_site_aniso_U_23
_atom_site_aniso_U_13
_atom_site_aniso_U_12
Te 0.06551(15) 0.04174(13) 0.04674(13) -0.0023(4) 0.00958(9) -0.0042(4)
Cl1 0.0577(15) 0.086(3) 0.071(2) -0.0032(12) 0.0211(13) -0.0178(11)
Cl2 0.0729(19) 0.066(2) 0.073(2) -0.0055(12) -0.0060(13) 0.0112(12)
N1 0.106(6) 0.057(7) 0.047(5) -0.013(4) 0.015(4) -0.004(5)
N2 0.089(5) 0.074(8) 0.052(5) 0.011(5) 0.011(4) 0.008(5)
C1 0.067(4) 0.038(4) 0.037(3) -0.016(3) 0.010(3) 0.000(3)
C2 0.081(5) 0.055(6) 0.049(5) -0.001(5) -0.008(4) 0.015(5)
C3 0.083(6) 0.070(7) 0.038(4) -0.009(4) -0.008(4) 0.005(5)
C4 0.059(4) 0.035(4) 0.043(5) -0.005(2) 0.022(4) -0.004(2)
C5 0.068(5) 0.053(5) 0.040(4) 0.018(3) 0.014(4) 0.009(4)
C6 0.068(5) 0.034(4) 0.035(4) 0.006(3) 0.007(3) 0.004(4)
C7 0.122(9) 0.084(5) 0.039(4) -0.001(3) 0.002(4) -0.015(4)
C8 0.121(7) 0.060(5) 0.091(7) -0.027(5) 0.056(5) -0.029(5)
C9 0.050(3) 0.054(4) 0.044(4) -0.018(3) 0.005(3) 0.003(3)
C10 0.058(5) 0.069(7) 0.042(5) -0.004(5) 0.008(4) -0.003(5)
C11 0.067(5) 0.042(5) 0.053(6) 0.012(3) 0.021(4) 0.000(3)
C12 0.063(5) 0.074(7) 0.043(5) -0.006(3) -0.003(3) 0.020(3)
C13 0.075(5) 0.064(7) 0.060(6) -0.006(4) -0.013(4) -0.014(4)
C14 0.062(4) 0.062(6) 0.057(6) 0.004(5) -0.001(4) -0.013(4)
C15 0.103(6) 0.066(6) 0.067(5) 0.007(4) 0.032(4) -0.006(5)
C16 0.089(6) 0.106(7) 0.065(5) 0.027(4) 0.001(4) 0.003(4)

loop_
_atom_type_symbol
_atom_type_description
_atom_type_scat_dispersion_real
_atom_type_scat_dispersion_imag
_atom_type_scat_source
C C 0.0033 0.0016 'International Tables Vol C Tables 4.2.6.8 and 6.1.1.4'
H H 0.0000 0.0000 'International Tables Vol C Tables 4.2.6.8 and 6.1.1.4'
N N 0.0061 0.0033 'International Tables Vol C Tables 4.2.6.8 and 6.1.1.4'
Cl Cl 0.1484 0.1585 'International Tables Vol C Tables 4.2.6.8 and 6.1.1.4'
Te Te -0.5308 1.6751 'International Tables Vol C Tables 4.2.6.8 and 6.1.1.4'

loop_
_geom_angle_atom_site_label_1
_geom_angle_atom_site_label_2
_geom_angle_atom_site_label_3
_geom_angle
_geom_angle_site_symmetry_1
_geom_angle_site_symmetry_3
_geom_angle_publ_flag
C9 Te C1 97.91(10) . . ?
C9 Te Cl1 92.3(2) . . ?
C1 Te Cl1 91.2(2) . . ?
C9 Te Cl2 90.6(2) . . ?
C1 Te Cl2 90.5(2) . . ?
Cl1 Te Cl2 176.47(5) . . ?
C8 N1 C4 116.5(10) . . ?
C8 N1 C7 122.7(9) . . ?
C4 N1 C7 119.7(10) . . ?
C12 N2 C16 119.4(12) . . ?
C12 N2 C15 125.9(10) . . ?
C16 N2 C15 112.6(9) . . ?
C2 C1 C6 121.7(8) . . ?
C2 C1 Te 119.9(7) . . ?
C6 C1 Te 118.2(6) . . ?
C1 C2 C3 118.3(9) . . ?
C4 C3 C2 119.0(8) . . ?
C5 C4 N1 126.7(9) . . ?
C5 C4 C3 118.7(8) . . ?
N1 C4 C3 114.6(11) . . ?
C6 C5 C4 121.9(9) . . ?
C5 C6 C1 120.0(8) . . ?
C10 C9 C14 116.0(9) . . ?
C10 C9 Te 123.4(6) . . ?
C14 C9 Te 120.4(7) . . ?
C9 C10 C11 121.0(9) . . ?
C10 C11 C12 120.5(10) . . ?
N2 C12 C13 128.8(13) . . ?
N2 C12 C11 116.5(11) . . ?
C13 C12 C11 114.5(10) . . ?
C14 C13 C12 124.9(10) . . ?
C13 C14 C9 123.0(10) . . ?

loop_
_geom_bond_atom_site_label_1
_geom_bond_atom_site_label_2
_geom_bond_distance
_geom_bond_site_symmetry_2
_geom_bond_publ_flag
Te C9 2.048(9) . ?
Te C1 2.134(6) . ?
Te Cl1 2.501(3) . ?
Te Cl2 2.538(4) . ?
N1 C8 1.402(15) . ?
N1 C4 1.403(12) . ?
N1 C7 1.520(14) . ?
N2 C12 1.333(15) . ?
N2 C16 1.402(17) . ?
N2 C15 1.484(14) . ?
C1 C2 1.345(10) . ?
C1 C6 1.391(11) . ?
C2 C3 1.424(13) . ?
C3 C4 1.411(15) . ?
C4 C5 1.372(17) . ?
C5 C6 1.326(15) . ?
C9 C10 1.384(13) . ?
C9 C14 1.416(10) . ?
C10 C11 1.438(16) . ?
C11 C12 1.439(18) . ?
C12 C13 1.383(17) . ?
C13 C14 1.319(14) . ?

loop_
_geom_torsion_atom_site_label_1
_geom_torsion_atom_site_label_2
_geom_torsion_atom_site_label_3
_geom_torsion_atom_site_label_4
_geom_torsion
_geom_torsion_site_symmetry_1
_geom_torsion_site_symmetry_2
_geom_torsion_site_symmetry_3
_geom_torsion_site_symmetry_4
_geom_torsion_publ_flag
C9 Te C1 C2 142.4(7) . . . . ?
Cl1 Te C1 C2 -125.1(8) . . . . ?
Cl2 Te C1 C2 51.8(8) . . . . ?
C9 Te C1 C6 -42.6(8) . . . . ?
Cl1 Te C1 C6 49.8(7) . . . . ?
Cl2 Te C1 C6 -133.3(7) . . . . ?
C6 C1 C2 C3 -5.2(15) . . . . ?
Te C1 C2 C3 169.6(8) . . . . ?
C1 C2 C3 C4 3.2(15) . . . . ?
C8 N1 C4 C5 -6.4(16) . . . . ?
C7 N1 C4 C5 -174.8(11) . . . . ?
C8 N1 C4 C3 176.9(10) . . . . ?
C7 N1 C4 C3 8.6(15) . . . . ?
C2 C3 C4 C5 2.4(16) . . . . ?
C2 C3 C4 N1 179.3(10) . . . . ?
N1 C4 C5 C6 177.1(11) . . . . ?
C3 C4 C5 C6 -6.3(17) . . . . ?
C4 C5 C6 C1 4.5(17) . . . . ?
C2 C1 C6 C5 1.5(15) . . . . ?
Te C1 C6 C5 -173.4(8) . . . . ?
C1 Te C9 C10 -40.4(9) . . . . ?
Cl1 Te C9 C10 -131.9(7) . . . . ?
Cl2 Te C9 C10 50.2(7) . . . . ?
C1 Te C9 C14 146.1(6) . . . . ?
Cl1 Te C9 C14 54.6(7) . . . . ?
Cl2 Te C9 C14 -123.3(7) . . . . ?
C14 C9 C10 C11 0.1(14) . . . . ?
Te C9 C10 C11 -173.7(8) . . . . ?
C9 C10 C11 C12 0.4(17) . . . . ?
C16 N2 C12 C13 17(2) . . . . ?
C15 N2 C12 C13 179.3(12) . . . . ?
C16 N2 C12 C11 -159.0(11) . . . . ?
C15 N2 C12 C11 3.5(17) . . . . ?
C10 C11 C12 N2 174.6(11) . . . . ?
C10 C11 C12 C13 -1.8(17) . . . . ?
N2 C12 C13 C14 -172.8(12) . . . . ?
C11 C12 C13 C14 3.1(18) . . . . ?
C12 C13 C14 C9 -2.9(18) . . . . ?
C10 C9 C14 C13 1.1(14) . . . . ?
Te C9 C14 C13 175.0(9) . . . . ?

loop_
_cod_related_entry_id
_cod_related_entry_database
_cod_related_entry_code
1 ChemSpider 10418799
